data_1502372
loop_
_publ_author_name
'Arroyo, Yolanda'
'Sanz-Tejedor, M Ascensi\'on'
'Alonso, In\'es'
'Garc\'ia-Ruano, Jos\'e L'

_publ_section_title
;
 Synthesis of optically pure vic-sulfanyl amines mediated by a remote
 sulfinyl group.
;
_journal_issue 17
_journal_name_full 'Organic letters'
_journal_page_first 4534
_journal_page_last 4537
_journal_paper_doi 10.1021/ol201696y
_journal_volume 13
_journal_year 2011
_chemical_formula_sum 'C29 H29 N O2 S2'
_chemical_formula_weight 487.65
_chemical_name_systematic
; 
 ? 
;
_space_group_IT_number 4
_symmetry_cell_setting monoclinic
_symmetry_space_group_name_Hall 'P 2yb'
_symmetry_space_group_name_H-M 'P 1 21 1'
_atom_sites_solution_hydrogens geom
_atom_sites_solution_primary direct
_atom_sites_solution_secondary difmap
_audit_creation_method SHELXL-97
_cell_angle_alpha 90.00
_cell_angle_beta 110.860(3)
_cell_angle_gamma 90.00
_cell_formula_units_Z 2
_cell_length_a 11.6527(18)
_cell_length_b 9.7093(15)
_cell_length_c 12.4847(19)
_cell_measurement_temperature 298(2)
_cell_volume 1319.9(4)
_computing_cell_refinement 'Bruker XSCANS'
_computing_data_collection 'Bruker XSCANS'
_computing_data_reduction 'Bruker SHELXTL'
_computing_molecular_graphics 'Bruker SHELXTL'
_computing_publication_material 'Bruker SHELXTL'
_computing_structure_refinement 'SHELXL-97 (Sheldrick, 1997)'
_computing_structure_solution 'SHELXS-97 (Sheldrick, 1990)'
_diffrn_ambient_temperature 298(2)
_diffrn_measured_fraction_theta_full 0.998
_diffrn_measured_fraction_theta_max 0.998
_diffrn_measurement_device_type 'CCD area detector'
_diffrn_measurement_method 'phi and omega scans'
_diffrn_radiation_monochromator graphite
_diffrn_radiation_source 'fine-focus sealed tube'
_diffrn_radiation_type MoK\a
_diffrn_radiation_wavelength 0.71073
_diffrn_reflns_av_R_equivalents 0.0198
_diffrn_reflns_av_sigmaI/netI 0.0228
_diffrn_reflns_limit_h_max 12
_diffrn_reflns_limit_h_min -12
_diffrn_reflns_limit_k_max 10
_diffrn_reflns_limit_k_min -10
_diffrn_reflns_limit_l_max 13
_diffrn_reflns_limit_l_min -13
_diffrn_reflns_number 8918
_diffrn_reflns_theta_full 23.28
_diffrn_reflns_theta_max 23.28
_diffrn_reflns_theta_min 1.75
_exptl_absorpt_coefficient_mu 0.227
_exptl_absorpt_correction_T_max 1.000000
_exptl_absorpt_correction_T_min 0.824244
_exptl_absorpt_correction_type multi-scan
_exptl_crystal_colour COLORLESS
_exptl_crystal_density_diffrn 1.227
_exptl_crystal_density_method 'not measured'
_exptl_crystal_description PRISM
_exptl_crystal_F_000 516
_exptl_crystal_size_max 0.30
_exptl_crystal_size_mid 0.15
_exptl_crystal_size_min 0.08
_refine_diff_density_max 0.320
_refine_diff_density_min -0.159
_refine_diff_density_rms 0.029
_refine_ls_abs_structure_details 'Flack H D (1983), Acta Cryst. A39, 876-881'
_refine_ls_abs_structure_Flack 0.07(7)
_refine_ls_extinction_coef 0.021(2)
_refine_ls_extinction_expression Fc^*^=kFc[1+0.001xFc^2^\l^3^/sin(2\q)]^-1/4^
_refine_ls_extinction_method SHELXL
_refine_ls_goodness_of_fit_ref 1.053
_refine_ls_hydrogen_treatment mixed
_refine_ls_matrix_type full
_refine_ls_number_parameters 316
_refine_ls_number_reflns 3788
_refine_ls_number_restraints 1
_refine_ls_restrained_S_all 1.053
_refine_ls_R_factor_all 0.0366
_refine_ls_R_factor_gt 0.0332
_refine_ls_shift/su_max 0.001
_refine_ls_shift/su_mean 0.000
_refine_ls_structure_factor_coef Fsqd
_refine_ls_weighting_details 'calc w=1/[\s^2^(Fo^2^)+(0.0521P)^2^+0.2421P] where P=(Fo^2^+2Fc^2^)/3'
_refine_ls_weighting_scheme calc
_refine_ls_wR_factor_gt 0.0881
_refine_ls_wR_factor_ref 0.0921
_reflns_number_gt 3554
_reflns_number_total 3788
_reflns_threshold_expression >2sigma(I)
_cod_data_source_file ol201696y_si_001.cif
_cod_data_source_block r105m
_cod_depositor_comments
;
The following automatic conversions were performed:

'_symmetry_cell_setting' value 'Monoclinic' changed to 'monoclinic'
according to /home/saulius/struct/CIF-dictionaries/cif_core.dic
dictionary named 'cif_core.dic' version 2.4.1 from 2010-06-29.

Automatic conversion script
Id: cif_fix_values 1715 2011-07-08 13:25:40Z adriana 
;
_cod_original_sg_symbol_H-M P2(1)
_cod_database_code 1502372

loop_
_symmetry_equiv_pos_as_xyz
'x, y, z'
'-x, y+1/2, -z'

loop_
_atom_site_label
_atom_site_type_symbol
_atom_site_fract_x
_atom_site_fract_y
_atom_site_fract_z
_atom_site_U_iso_or_equiv
_atom_site_adp_type
_atom_site_occupancy
_atom_site_symmetry_multiplicity
_atom_site_calc_flag
_atom_site_refinement_flags
C1 C 0.7799(2) 0.4704(2) 0.40660(19) 0.0501(6) Uani 1 1 d .
H1 H 0.8479 0.4073 0.4444 0.060 Uiso 1 1 calc R
C2 C 0.6576(2) 0.3971(3) 0.3911(2) 0.0511(6) Uani 1 1 d .
H2 H 0.5914 0.4642 0.3592 0.061 Uiso 1 1 calc R
S2 S 0.77741(7) 0.50773(9) 0.26037(5) 0.0721(2) Uani 1 1 d .
C3 C 0.8899(4) 0.6409(4) 0.2843(3) 0.0962(11) Uani 1 1 d .
H3A H 0.8618 0.7224 0.3109 0.144 Uiso 1 1 calc R
H3B H 0.9025 0.6607 0.2140 0.144 Uiso 1 1 calc R
H3C H 0.9659 0.6111 0.3410 0.144 Uiso 1 1 calc R
C11 C 1.0287(2) 0.4883(3) 0.7567(2) 0.0552(6) Uani 1 1 d .
C12 C 0.9348(3) 0.4175(4) 0.7703(2) 0.0824(9) Uani 1 1 d .
H12 H 0.8717 0.3837 0.7065 0.099 Uiso 1 1 calc R
C13 C 0.9325(3) 0.3954(5) 0.8785(3) 0.0996(13) Uani 1 1 d .
H13 H 0.8684 0.3446 0.8867 0.119 Uiso 1 1 calc R
C14 C 1.0210(4) 0.4455(5) 0.9731(3) 0.0950(12) Uani 1 1 d .
C15 C 1.1159(5) 0.5143(6) 0.9583(3) 0.1225(14) Uani 1 1 d .
H15 H 1.1791 0.5471 1.0224 0.147 Uiso 1 1 calc R
C16 C 1.1215(3) 0.5372(5) 0.8505(3) 0.0994(12) Uani 1 1 d .
H16 H 1.1872 0.5848 0.8423 0.119 Uiso 1 1 calc R
C17 C 1.0152(5) 0.4237(7) 1.0920(3) 0.151(2) Uani 1 1 d .
H17A H 1.0463 0.3339 1.1196 0.226 Uiso 1 1 calc R
H17B H 0.9316 0.4312 1.0879 0.226 Uiso 1 1 calc R
H17C H 1.0641 0.4925 1.1434 0.226 Uiso 1 1 calc R
S1 S 1.03322(5) 0.51279(7) 0.61582(5) 0.05275(18) Uani 1 1 d .
O1 O 1.14695(16) 0.5927(2) 0.63029(18) 0.0754(6) Uani 1 1 d .
C21 C 0.9073(2) 0.6327(2) 0.56569(19) 0.0487(5) Uani 1 1 d .
C22 C 0.9259(2) 0.7616(3) 0.6182(2) 0.0586(6) Uani 1 1 d .
H22 H 0.9994 0.7805 0.6777 0.070 Uiso 1 1 calc R
C23 C 0.8370(3) 0.8603(3) 0.5828(2) 0.0666(7) Uani 1 1 d .
H23 H 0.8495 0.9464 0.6177 0.080 Uiso 1 1 calc R
C24 C 0.7287(3) 0.8311(3) 0.4950(3) 0.0684(7) Uani 1 1 d .
H24 H 0.6674 0.8977 0.4710 0.082 Uiso 1 1 calc R
C25 C 0.7102(2) 0.7048(3) 0.4426(2) 0.0609(7) Uani 1 1 d .
H25 H 0.6361 0.6870 0.3835 0.073 Uiso 1 1 calc R
C26 C 0.7994(2) 0.6024(2) 0.47538(19) 0.0493(6) Uani 1 1 d .
C31 C 0.6514(2) 0.3463(3) 0.5038(2) 0.0513(6) Uani 1 1 d .
C32 C 0.6850(3) 0.2119(3) 0.5399(3) 0.0669(7) Uani 1 1 d .
H32 H 0.7150 0.1545 0.4963 0.080 Uiso 1 1 calc R
C33 C 0.6745(3) 0.1628(3) 0.6394(3) 0.0813(9) Uani 1 1 d .
H33 H 0.6963 0.0723 0.6616 0.098 Uiso 1 1 calc R
C34 C 0.6321(3) 0.2464(4) 0.7063(3) 0.0765(8) Uani 1 1 d .
C35 C 0.5991(3) 0.3805(3) 0.6735(2) 0.0685(7) Uani 1 1 d .
H35 H 0.5713 0.4380 0.7187 0.082 Uiso 1 1 calc R
C36 C 0.6080(2) 0.4284(3) 0.5721(2) 0.0587(6) Uani 1 1 d .
H36 H 0.5842 0.5183 0.5491 0.070 Uiso 1 1 calc R
O2 O 0.6245(3) 0.1844(3) 0.8024(3) 0.1196(10) Uani 1 1 d .
C37 C 0.5740(5) 0.2542(7) 0.8706(4) 0.1410(18) Uani 1 1 d .
H37A H 0.6284 0.3269 0.9103 0.212 Uiso 1 1 calc R
H37B H 0.5620 0.1919 0.9253 0.212 Uiso 1 1 calc R
H37C H 0.4965 0.2927 0.8238 0.212 Uiso 1 1 calc R
N1 N 0.6410(2) 0.2895(3) 0.30704(19) 0.0609(6) Uani 1 1 d .
C41 C 0.5274(2) 0.2429(3) 0.2367(2) 0.0637(7) Uani 1 1 d .
C42 C 0.5185(4) 0.1614(4) 0.1440(3) 0.0965(12) Uani 1 1 d .
H42 H 0.5896 0.1334 0.1327 0.116 Uiso 1 1 calc R
C43 C 0.4046(5) 0.1202(6) 0.0669(3) 0.132(2) Uani 1 1 d .
H43 H 0.3994 0.0701 0.0018 0.159 Uiso 1 1 calc R
C44 C 0.2999(4) 0.1544(6) 0.0877(4) 0.1344(19) Uani 1 1 d .
H44 H 0.2235 0.1278 0.0361 0.161 Uiso 1 1 calc R
C45 C 0.3070(3) 0.2274(5) 0.1838(5) 0.1219(15) Uani 1 1 d .
H45 H 0.2361 0.2459 0.1992 0.146 Uiso 1 1 calc R
C46 C 0.4193(3) 0.2734(4) 0.2578(3) 0.0893(10) Uani 1 1 d .
H46 H 0.4236 0.3249 0.3219 0.107 Uiso 1 1 calc R
H3 H 0.697(2) 0.249(2) 0.3060(18) 0.028(6) Uiso 1 1 d .

loop_
_atom_site_aniso_label
_atom_site_aniso_U_11
_atom_site_aniso_U_22
_atom_site_aniso_U_33
_atom_site_aniso_U_23
_atom_site_aniso_U_13
_atom_site_aniso_U_12
C1 0.0474(12) 0.0531(15) 0.0480(12) 0.0001(10) 0.0148(10) -0.0013(10)
C2 0.0436(12) 0.0538(13) 0.0502(13) -0.0040(11) 0.0099(10) 0.0012(10)
S2 0.0914(5) 0.0759(4) 0.0537(4) -0.0022(4) 0.0314(3) -0.0111(4)
C3 0.123(3) 0.095(2) 0.091(2) -0.004(2) 0.063(2) -0.025(2)
C11 0.0485(12) 0.0626(16) 0.0513(13) -0.0032(12) 0.0137(10) 0.0072(11)
C12 0.0560(16) 0.129(3) 0.0595(17) 0.0150(18) 0.0175(13) -0.0018(17)
C13 0.0703(19) 0.162(4) 0.075(2) 0.035(2) 0.0367(18) 0.021(2)
C14 0.099(2) 0.127(3) 0.0610(19) 0.021(2) 0.0306(19) 0.050(2)
C15 0.133(3) 0.157(4) 0.0513(18) -0.008(3) 0.0010(19) -0.008(4)
C16 0.098(2) 0.127(3) 0.0607(18) -0.0075(19) 0.0122(16) -0.028(2)
C17 0.169(4) 0.230(6) 0.063(2) 0.037(3) 0.054(2) 0.092(4)
S1 0.0468(3) 0.0605(3) 0.0519(3) -0.0061(3) 0.0189(2) -0.0004(3)
O1 0.0515(10) 0.0933(14) 0.0846(13) -0.0075(11) 0.0283(9) -0.0117(10)
C21 0.0514(13) 0.0525(14) 0.0464(12) -0.0018(10) 0.0227(10) -0.0027(11)
C22 0.0621(15) 0.0617(16) 0.0521(14) -0.0108(13) 0.0204(12) -0.0062(13)
C23 0.0818(19) 0.0502(15) 0.0732(17) -0.0109(13) 0.0343(15) -0.0035(14)
C24 0.0719(18) 0.0511(16) 0.086(2) 0.0014(14) 0.0330(16) 0.0091(13)
C25 0.0541(15) 0.0566(16) 0.0672(17) 0.0046(13) 0.0156(13) 0.0032(12)
C26 0.0503(13) 0.0483(13) 0.0524(14) 0.0007(11) 0.0223(11) -0.0041(11)
C31 0.0431(12) 0.0516(14) 0.0589(14) -0.0030(11) 0.0179(11) -0.0049(10)
C32 0.0801(19) 0.0554(16) 0.0737(18) 0.0009(14) 0.0379(15) 0.0016(14)
C33 0.100(2) 0.0650(18) 0.092(2) 0.0131(16) 0.0498(19) 0.0065(17)
C34 0.0733(19) 0.087(2) 0.0760(19) 0.0096(17) 0.0343(16) -0.0081(17)
C35 0.0638(16) 0.082(2) 0.0694(17) -0.0109(15) 0.0362(14) -0.0058(15)
C36 0.0540(14) 0.0572(15) 0.0672(16) -0.0050(12) 0.0243(12) -0.0009(12)
O2 0.158(3) 0.129(2) 0.1009(19) 0.0303(17) 0.082(2) 0.0008(19)
C37 0.162(4) 0.189(5) 0.103(3) 0.011(4) 0.084(3) -0.013(4)
N1 0.0468(13) 0.0691(15) 0.0609(13) -0.0156(11) 0.0120(11) -0.0025(12)
C41 0.0629(16) 0.0680(17) 0.0507(15) -0.0003(13) 0.0087(12) -0.0156(13)
C42 0.102(3) 0.132(3) 0.0598(18) -0.0251(19) 0.0348(17) -0.057(2)
C43 0.148(4) 0.178(5) 0.063(2) -0.029(3) 0.029(2) -0.091(4)
C44 0.097(3) 0.168(5) 0.100(3) 0.002(3) -0.012(3) -0.049(3)
C45 0.064(2) 0.134(4) 0.144(4) -0.011(3) 0.007(2) -0.009(2)
C46 0.0533(18) 0.090(2) 0.108(3) -0.012(2) 0.0084(17) -0.0039(16)

loop_
_atom_type_symbol
_atom_type_description
_atom_type_scat_dispersion_real
_atom_type_scat_dispersion_imag
_atom_type_scat_source
C C 0.0033 0.0016 'International Tables Vol C Tables 4.2.6.8 and 6.1.1.4'
H H 0.0000 0.0000 'International Tables Vol C Tables 4.2.6.8 and 6.1.1.4'
N N 0.0061 0.0033 'International Tables Vol C Tables 4.2.6.8 and 6.1.1.4'
O O 0.0106 0.0060 'International Tables Vol C Tables 4.2.6.8 and 6.1.1.4'
S S 0.1246 0.1234 'International Tables Vol C Tables 4.2.6.8 and 6.1.1.4'

loop_
_geom_angle_atom_site_label_1
_geom_angle_atom_site_label_2
_geom_angle_atom_site_label_3
_geom_angle
C26 C1 C2 114.06(19)
C26 C1 S2 109.89(16)
C2 C1 S2 106.13(15)
N1 C2 C31 113.6(2)
N1 C2 C1 107.68(19)
C31 C2 C1 112.44(18)
C3 S2 C1 102.91(14)
C12 C11 C16 119.9(3)
C12 C11 S1 119.8(2)
C16 C11 S1 120.3(2)
C11 C12 C13 120.1(3)
C14 C13 C12 121.7(4)
C13 C14 C15 117.5(3)
C13 C14 C17 121.1(4)
C15 C14 C17 121.4(4)
C14 C15 C16 122.1(4)
C11 C16 C15 118.7(4)
O1 S1 C11 106.58(11)
O1 S1 C21 106.53(12)
C11 S1 C21 96.98(11)
C26 C21 C22 121.1(2)
C26 C21 S1 122.32(18)
C22 C21 S1 116.46(18)
C23 C22 C21 120.3(2)
C22 C23 C24 119.3(2)
C25 C24 C23 120.6(3)
C24 C25 C26 121.7(3)
C21 C26 C25 117.0(2)
C21 C26 C1 123.4(2)
C25 C26 C1 119.5(2)
C36 C31 C32 117.5(3)
C36 C31 C2 122.1(2)
C32 C31 C2 120.4(2)
C33 C32 C31 120.8(3)
C32 C33 C34 120.7(3)
O2 C34 C33 114.9(3)
O2 C34 C35 125.1(3)
C33 C34 C35 120.0(3)
C34 C35 C36 118.9(3)
C35 C36 C31 122.0(3)
C37 O2 C34 120.0(4)
C41 N1 C2 123.4(2)
C42 C41 N1 119.5(3)
C42 C41 C46 118.3(3)
N1 C41 C46 122.1(3)
C41 C42 C43 121.0(4)
C44 C43 C42 119.4(4)
C45 C44 C43 120.6(4)
C44 C45 C46 120.1(5)
C45 C46 C41 120.3(4)

loop_
_geom_bond_atom_site_label_1
_geom_bond_atom_site_label_2
_geom_bond_distance
C1 C26 1.514(3)
C1 C2 1.542(3)
C1 S2 1.851(2)
C2 N1 1.444(3)
C2 C31 1.516(3)
S2 C3 1.789(4)
C11 C12 1.353(4)
C11 C16 1.365(4)
C11 S1 1.794(2)
C12 C13 1.378(4)
C13 C14 1.352(6)
C14 C15 1.360(6)
C14 C17 1.525(5)
C15 C16 1.388(5)
S1 O1 1.4903(19)
S1 C21 1.802(2)
C21 C26 1.389(3)
C21 C22 1.393(4)
C22 C23 1.365(4)
C23 C24 1.375(4)
C24 C25 1.371(4)
C25 C26 1.390(4)
C31 C36 1.388(4)
C31 C32 1.390(4)
C32 C33 1.375(4)
C33 C34 1.376(5)
C34 O2 1.374(4)
C34 C35 1.378(5)
C35 C36 1.387(4)
O2 C37 1.373(6)
N1 C41 1.379(3)
C41 C42 1.375(4)
C41 C46 1.407(4)
C42 C43 1.392(5)
C43 C44 1.377(7)
C44 C45 1.370(7)
C45 C46 1.380(5)
